data_1520000
loop_
_publ_author_name
'Fukaya, Keisuke'
'Kodama, Keisuke'
'Tanaka, Yuta'
'Yamazaki, Hirohisa'
'Sugai, Tomoya'
'Yamaguchi, Yu'
'Watanabe, Ami'
'Oishi, Takeshi'
'Sato, Takaaki'
'Chida, Noritaka'

_publ_section_title
;
 Synthesis of Paclitaxel. 2. Construction of the ABCD Ring and Formal
 Synthesis.
;
_journal_issue 11
_journal_name_full 'Organic letters'
_journal_page_first 2574
_journal_page_last 2577
_journal_paper_doi 10.1021/acs.orglett.5b01174
_journal_volume 17
_journal_year 2015
_chemical_formula_moiety 'C29 H36 O8'
_chemical_formula_sum 'C29 H36 O8'
_chemical_formula_weight 512.59
_chemical_melting_point 512.2
_chemical_name_systematic
'(+-)-(1<i>SR</i>,5<i>SR</i>,6<i>SR</i>,7<i>SR</i>,10<i>SR</i>,11<i>SR</i>,14<i>SR</i>)-3,13-dioxo-7-methoxymethoxy-11,15,18,18-tetramethyl-2,4-dioxatetracyclo[12.3.1.0^1,5^.0^6,11^]octadec-15-ene-10-yl benzoate'
_space_group_crystal_system monoclinic
_space_group_IT_number 14
_space_group_name_Hall '-P 2ybc'
_space_group_name_H-M_alt 'P 1 21/c 1'
_symmetry_space_group_name_Hall '-P 2ybc'
_symmetry_space_group_name_H-M 'P 1 21/c 1'
_atom_sites_solution_hydrogens geom
_atom_sites_solution_primary direct
_atom_sites_solution_secondary difmap
_cell_angle_alpha 90
_cell_angle_beta 109.387(2)
_cell_angle_gamma 90
_cell_formula_units_Z 4
_cell_length_a 13.2416(8)
_cell_length_b 13.1779(8)
_cell_length_c 15.2428(8)
_cell_measurement_reflns_used 6186
_cell_measurement_temperature 90.0
_cell_measurement_theta_max 24.92
_cell_measurement_theta_min 2.83
_cell_volume 2509.0(3)
_computing_cell_refinement '<i>SAINT</i> (Bruker, 2014)'
_computing_data_collection '<i>APEX2</i> (Bruker, 2014)'
_computing_data_reduction '<i>SAINT</i> (Bruker, 2014)'
_computing_molecular_graphics '<i>Mercury</i> (Macrae <i>et al.</i>, 2006)'
_computing_publication_material '<i>publCif</i> (Westrip, 2010) and <i>PLATON</i> (Spek, 2009)'
_computing_structure_refinement '<i>SHELXL2014</i> (Sheldrick, 2015)'
_computing_structure_solution '<i>SHELXS2013</i> (Sheldrick, 2008)'
_diffrn_ambient_temperature 90.0
_diffrn_detector_area_resol_mean 8.333
_diffrn_measured_fraction_theta_full 0.991
_diffrn_measured_fraction_theta_max 0.991
_diffrn_measurement_device_type 'Bruker D8 Venture'
_diffrn_measurement_method '\f and \w scans'
_diffrn_radiation_monochromator 'multilayered confocal mirror'
_diffrn_radiation_type MoK\a
_diffrn_radiation_wavelength 0.71073
_diffrn_reflns_av_R_equivalents 0.0627
_diffrn_reflns_av_unetI/netI 0.0590
_diffrn_reflns_limit_h_max 14
_diffrn_reflns_limit_h_min -15
_diffrn_reflns_limit_k_max 15
_diffrn_reflns_limit_k_min -15
_diffrn_reflns_limit_l_max 18
_diffrn_reflns_limit_l_min -16
_diffrn_reflns_number 22512
_diffrn_reflns_theta_full 25.02
_diffrn_reflns_theta_max 25.02
_diffrn_reflns_theta_min 2.35
_diffrn_source 'fine-focus sealed tube'
_diffrn_standards_number 0
_exptl_absorpt_coefficient_mu 0.098
_exptl_absorpt_correction_T_max 0.99
_exptl_absorpt_correction_T_min 0.92
_exptl_absorpt_correction_type multi-scan
_exptl_absorpt_process_details '<i>SADABS</i> (Bruker, 2014)'
_exptl_crystal_colour colorless
_exptl_crystal_density_diffrn 1.357
_exptl_crystal_density_method 'not measured'
_exptl_crystal_description plate
_exptl_crystal_F_000 1096
_exptl_crystal_size_max 0.220
_exptl_crystal_size_mid 0.140
_exptl_crystal_size_min 0.090
_refine_diff_density_max 0.288
_refine_diff_density_min -0.245
_refine_ls_extinction_method none
_refine_ls_goodness_of_fit_ref 0.962
_refine_ls_hydrogen_treatment constr
_refine_ls_matrix_type full
_refine_ls_number_parameters 339
_refine_ls_number_reflns 4395
_refine_ls_number_restraints 0
_refine_ls_restrained_S_all 0.962
_refine_ls_R_factor_all 0.0832
_refine_ls_R_factor_gt 0.0439
_refine_ls_shift/su_max 0.001
_refine_ls_shift/su_mean 0.000
_refine_ls_structure_factor_coef Fsqd
_refine_ls_weighting_details 'w=1/[\s^2^(Fo^2^)+(0.0391P)^2^+2.2049P] where P=(Fo^2^+2Fc^2^)/3'
_refine_ls_weighting_scheme calc
_refine_ls_wR_factor_gt 0.0884
_refine_ls_wR_factor_ref 0.1050
_reflns_number_gt 3050
_reflns_number_total 4395
_reflns_threshold_expression 'I > 2\s(I)'
_cod_data_source_file ol5b01174_si_002.cif
_cod_data_source_block C
_cod_depositor_comments 'Adding full bibliography for 1520000.cif.'
_cod_database_code 1520000

loop_
_space_group_symop_operation_xyz
'x, y, z'
'-x, y+1/2, -z+1/2'
'-x, -y, -z'
'x, -y-1/2, z-1/2'

loop_
_atom_site_type_symbol
_atom_site_label
_atom_site_fract_x
_atom_site_fract_y
_atom_site_fract_z
_atom_site_U_iso_or_equiv
_atom_site_adp_type
_atom_site_calc_flag
_atom_site_refinement_flags_adp
_atom_site_refinement_flags_posn
_atom_site_occupancy
C C1 0.81842(17) 0.32712(17) 0.49210(14) 0.0156(5) Uani d . . 1
C C2 0.83265(18) 0.43504(17) 0.53612(14) 0.0157(5) Uani d . . 1
H H2 0.8939 0.4312 0.5959 0.019 Uiso calc U R 1
C C3 0.73832(17) 0.48566(16) 0.55835(14) 0.0141(5) Uani d . . 1
H H3 0.6787 0.435 0.5422 0.017 Uiso calc U R 1
C C4 0.69530(17) 0.58009(17) 0.49830(14) 0.0151(5) Uani d . . 1
H H4 0.7551 0.629 0.5048 0.018 Uiso calc U R 1
C C5 0.60735(18) 0.63170(17) 0.52421(14) 0.0186(5) Uani d . . 1
H H5A 0.543 0.5879 0.5055 0.022 Uiso calc U R 1
H H5B 0.5884 0.6962 0.4894 0.022 Uiso calc U R 1
C C6 0.63941(18) 0.65384(17) 0.62826(14) 0.0191(5) Uani d . . 1
H H6A 0.699 0.7034 0.6466 0.023 Uiso calc U R 1
H H6B 0.578 0.6834 0.6427 0.023 Uiso calc U R 1
C C7 0.67390(18) 0.55614(17) 0.68165(13) 0.0152(5) Uani d . . 1
H H7 0.6122 0.5078 0.6641 0.018 Uiso calc U R 1
C C8 0.77033(17) 0.50500(16) 0.66456(14) 0.0144(5) Uani d . . 1
C C9 0.78727(18) 0.40213(17) 0.71791(14) 0.0170(5) Uani d . . 1
H H9B 0.8022 0.4176 0.7846 0.02 Uiso calc U R 1
H H9A 0.7185 0.3648 0.6963 0.02 Uiso calc U R 1
C C10 0.87422(19) 0.33035(17) 0.71100(14) 0.0176(5) Uani d . . 1
C C11 0.84777(17) 0.23989(17) 0.64233(14) 0.0169(5) Uani d . . 1
H H11 0.8853 0.1799 0.6791 0.02 Uiso calc U R 1
C C12 0.72983(18) 0.21357(17) 0.60918(15) 0.0170(5) Uani d . . 1
C C13 0.66633(18) 0.23789(17) 0.52443(15) 0.0179(5) Uani d . . 1
H H13 0.5922 0.2228 0.5084 0.021 Uiso calc U R 1
C C14 0.70379(17) 0.28774(17) 0.45229(14) 0.0175(5) Uani d . . 1
H H14A 0.6555 0.3451 0.4243 0.021 Uiso calc U R 1
H H14B 0.6994 0.2383 0.4023 0.021 Uiso calc U R 1
C C15 0.89166(17) 0.24989(17) 0.55936(14) 0.0177(5) Uani d . . 1
C C16 1.00975(18) 0.28215(18) 0.59015(16) 0.0209(5) Uani d . . 1
H H16A 1.0171 0.3507 0.6165 0.031 Uiso calc U R 1
H H16B 1.0346 0.2816 0.5363 0.031 Uiso calc U R 1
H H16C 1.0528 0.2347 0.6373 0.031 Uiso calc U R 1
C C17 0.88509(19) 0.14530(17) 0.51289(16) 0.0221(6) Uani d . . 1
H H17C 0.9039 0.152 0.4562 0.033 Uiso calc U R 1
H H17A 0.8121 0.1188 0.497 0.033 Uiso calc U R 1
H H17B 0.9351 0.0985 0.5559 0.033 Uiso calc U R 1
C C18 0.69208(19) 0.15857(18) 0.67848(15) 0.0222(6) Uani d . . 1
H H18B 0.6144 0.1488 0.6528 0.033 Uiso calc U R 1
H H18C 0.7096 0.1985 0.7358 0.033 Uiso calc U R 1
H H18A 0.7275 0.0924 0.6922 0.033 Uiso calc U R 1
C C19 0.87058(18) 0.57156(17) 0.70192(15) 0.0186(5) Uani d . . 1
H H19A 0.8809 0.5905 0.7665 0.028 Uiso calc U R 1
H H19B 0.8617 0.633 0.6639 0.028 Uiso calc U R 1
H H19C 0.9332 0.5337 0.6992 0.028 Uiso calc U R 1
O O20 0.86805(11) 0.49630(11) 0.47260(9) 0.0165(4) Uani d . . 1
C C21 0.87791(17) 0.43902(18) 0.40303(15) 0.0169(5) Uani d . . 1
O O22 0.85523(12) 0.34137(12) 0.41269(10) 0.0187(4) Uani d . . 1
O O23 0.90357(12) 0.47131(12) 0.34036(10) 0.0224(4) Uani d . . 1
O O24 0.70651(11) 0.57550(11) 0.78110(9) 0.0170(4) Uani d . . 1
C C25 0.63110(18) 0.57567(16) 0.82216(15) 0.0146(5) Uani d . . 1
O O26 0.53686(12) 0.56418(12) 0.78106(10) 0.0203(4) Uani d . . 1
C C27 0.67949(18) 0.58868(16) 0.92408(14) 0.0150(5) Uani d . . 1
C C28 0.61586(19) 0.57355(17) 0.97941(15) 0.0212(5) Uani d . . 1
H H28 0.5422 0.5574 0.9515 0.025 Uiso calc U R 1
C C29 0.6597(2) 0.58201(18) 1.07519(15) 0.0237(6) Uani d . . 1
H H29 0.6161 0.5712 1.1128 0.028 Uiso calc U R 1
C C30 0.7661(2) 0.60592(18) 1.11608(16) 0.0255(6) Uani d . . 1
H H30 0.796 0.6109 1.1818 0.031 Uiso calc U R 1
C C31 0.8296(2) 0.62271(18) 1.06145(16) 0.0250(6) Uani d . . 1
H H31 0.9028 0.6403 1.0896 0.03 Uiso calc U R 1
C C32 0.78646(19) 0.61393(18) 0.96603(15) 0.0215(5) Uani d . . 1
H H32 0.8304 0.6253 0.9288 0.026 Uiso calc U R 1
O O33 0.96560(13) 0.34029(12) 0.76362(10) 0.0236(4) Uani d . . 1
O O34 0.65380(12) 0.54447(11) 0.40409(9) 0.0182(4) Uani d . . 1
C C35 0.67590(19) 0.60542(18) 0.33721(15) 0.0214(6) Uani d . . 1
H H35A 0.7532 0.6218 0.3592 0.026 Uiso calc U R 1
H H35B 0.6603 0.566 0.2789 0.026 Uiso calc U R 1
O O36 0.61766(12) 0.69614(11) 0.31770(10) 0.0200(4) Uani d . . 1
C C37 0.50654(18) 0.68122(18) 0.27053(16) 0.0243(6) Uani d . . 1
H H37B 0.4746 0.647 0.312 0.036 Uiso calc U R 1
H H37C 0.4967 0.6393 0.2152 0.036 Uiso calc U R 1
H H37A 0.4717 0.7471 0.2518 0.036 Uiso calc U R 1

loop_
_atom_site_aniso_label
_atom_site_aniso_U_11
_atom_site_aniso_U_22
_atom_site_aniso_U_33
_atom_site_aniso_U_12
_atom_site_aniso_U_13
_atom_site_aniso_U_23
C1 0.0189(13) 0.0175(13) 0.0133(11) 0.0015(10) 0.0092(10) -0.0016(9)
C2 0.0189(13) 0.0148(13) 0.0149(11) -0.0009(10) 0.0079(10) 0.0026(9)
C3 0.0149(12) 0.0126(12) 0.0152(11) -0.0002(10) 0.0056(9) -0.0016(9)
C4 0.0166(12) 0.0147(13) 0.0130(11) -0.0004(10) 0.0037(10) -0.0012(9)
C5 0.0216(13) 0.0163(13) 0.0183(11) 0.0057(10) 0.0071(10) 0.0028(10)
C6 0.0228(13) 0.0159(13) 0.0212(12) 0.0041(10) 0.0109(10) -0.0006(10)
C7 0.0192(12) 0.0160(13) 0.0112(11) -0.0035(10) 0.0061(10) -0.0036(9)
C8 0.0154(12) 0.0156(13) 0.0129(11) -0.0015(10) 0.0058(9) -0.0010(9)
C9 0.0199(13) 0.0170(13) 0.0150(11) 0.0001(10) 0.0070(10) -0.0003(9)
C10 0.0209(14) 0.0182(13) 0.0137(11) -0.0007(11) 0.0055(11) 0.0052(10)
C11 0.0187(13) 0.0134(13) 0.0178(11) 0.0010(10) 0.0049(10) 0.0024(9)
C12 0.0197(13) 0.0128(13) 0.0201(12) -0.0010(10) 0.0089(10) -0.0034(10)
C13 0.0180(13) 0.0132(13) 0.0226(12) -0.0012(10) 0.0070(10) -0.0040(10)
C14 0.0192(13) 0.0151(13) 0.0154(11) 0.0009(10) 0.0021(10) -0.0013(9)
C15 0.0191(13) 0.0144(13) 0.0197(12) 0.0023(10) 0.0066(10) -0.0003(10)
C16 0.0204(13) 0.0179(14) 0.0257(12) 0.0051(10) 0.0094(10) 0.0026(10)
C17 0.0260(14) 0.0167(14) 0.0252(12) 0.0024(11) 0.0106(11) -0.0014(10)
C18 0.0242(14) 0.0209(14) 0.0229(12) -0.0011(11) 0.0096(11) -0.0002(10)
C19 0.0205(13) 0.0180(13) 0.0181(11) -0.0001(10) 0.0074(10) -0.0028(10)
O20 0.0199(9) 0.0152(9) 0.0177(8) -0.0015(7) 0.0109(7) -0.0013(7)
C21 0.0127(12) 0.0184(14) 0.0175(12) 0.0024(10) 0.0022(10) -0.0007(10)
O22 0.0258(9) 0.0165(9) 0.0177(8) -0.0001(7) 0.0122(7) -0.0014(7)
O23 0.0254(9) 0.0267(10) 0.0201(8) -0.0039(8) 0.0139(7) 0.0004(7)
O24 0.0194(9) 0.0194(9) 0.0139(7) -0.0010(7) 0.0079(7) -0.0032(6)
C25 0.0171(13) 0.0079(12) 0.0222(12) 0.0014(10) 0.0109(11) 0.0004(9)
O26 0.0175(10) 0.0225(10) 0.0211(8) -0.0019(7) 0.0066(7) -0.0029(7)
C27 0.0199(13) 0.0108(12) 0.0146(11) 0.0022(10) 0.0061(10) 0.0003(9)
C28 0.0256(14) 0.0157(13) 0.0235(12) 0.0022(11) 0.0098(11) 0.0009(10)
C29 0.0333(16) 0.0241(15) 0.0172(12) 0.0041(12) 0.0129(12) 0.0027(10)
C30 0.0390(16) 0.0196(14) 0.0150(12) 0.0049(12) 0.0052(12) 0.0012(10)
C31 0.0263(14) 0.0230(15) 0.0220(13) -0.0033(11) 0.0029(11) -0.0035(10)
C32 0.0243(14) 0.0214(14) 0.0212(12) -0.0008(11) 0.0106(11) -0.0026(10)
O33 0.0205(10) 0.0264(10) 0.0200(8) 0.0017(8) 0.0016(8) -0.0005(7)
O34 0.0248(9) 0.0179(9) 0.0124(7) 0.0017(7) 0.0068(7) 0.0018(6)
C35 0.0241(14) 0.0254(15) 0.0162(12) 0.0067(11) 0.0087(11) 0.0051(10)
O36 0.0203(9) 0.0162(9) 0.0221(8) -0.0005(7) 0.0052(7) 0.0047(7)
C37 0.0200(14) 0.0243(15) 0.0275(13) 0.0014(11) 0.0065(11) 0.0056(11)

loop_
_atom_type_symbol
_atom_type_description
_atom_type_scat_dispersion_real
_atom_type_scat_dispersion_imag
_atom_type_scat_source
C C 0.0033 0.0016 'International Tables Vol C Tables 4.2.6.8 and 6.1.1.4'
H H 0.0000 0.0000 'International Tables Vol C Tables 4.2.6.8 and 6.1.1.4'
O O 0.0106 0.0060 'International Tables Vol C Tables 4.2.6.8 and 6.1.1.4'

loop_
_geom_angle_atom_site_label_1
_geom_angle_atom_site_label_2
_geom_angle_atom_site_label_3
_geom_angle
O22 C1 C14 106.01(16)
O22 C1 C15 109.12(17)
C14 C1 C15 111.33(18)
O22 C1 C2 102.36(16)
C14 C1 C2 116.36(18)
C15 C1 C2 110.96(17)
O20 C2 C3 111.62(17)
O20 C2 C1 103.89(15)
C3 C2 C1 119.76(18)
O20 C2 H2 107.0
C3 C2 H2 107.0
C1 C2 H2 107.0
C4 C3 C2 112.61(17)
C4 C3 C8 114.01(17)
C2 C3 C8 109.74(17)
C4 C3 H3 106.7
C2 C3 H3 106.7
C8 C3 H3 106.7
O34 C4 C5 109.67(17)
O34 C4 C3 105.90(17)
C5 C4 C3 111.98(17)
O34 C4 H4 109.7
C5 C4 H4 109.7
C3 C4 H4 109.7
C4 C5 C6 112.64(18)
C4 C5 H5A 109.1
C6 C5 H5A 109.1
C4 C5 H5B 109.1
C6 C5 H5B 109.1
H5A C5 H5B 107.8
C7 C6 C5 109.07(18)
C7 C6 H6A 109.9
C5 C6 H6A 109.9
C7 C6 H6B 109.9
C5 C6 H6B 109.9
H6A C6 H6B 108.3
O24 C7 C6 110.13(17)
O24 C7 C8 106.08(16)
C6 C7 C8 113.65(17)
O24 C7 H7 109.0
C6 C7 H7 109.0
C8 C7 H7 109.0
C19 C8 C7 110.53(18)
C19 C8 C3 112.58(17)
C7 C8 C3 107.06(16)
C19 C8 C9 110.29(17)
C7 C8 C9 106.03(17)
C3 C8 C9 110.09(17)
C10 C9 C8 119.09(18)
C10 C9 H9B 107.5
C8 C9 H9B 107.5
C10 C9 H9A 107.5
C8 C9 H9A 107.5
H9B C9 H9A 107.0
O33 C10 C9 119.8(2)
O33 C10 C11 118.8(2)
C9 C10 C11 121.29(19)
C12 C11 C10 112.27(18)
C12 C11 C15 111.64(17)
C10 C11 C15 114.89(18)
C12 C11 H11 105.7
C10 C11 H11 105.7
C15 C11 H11 105.7
C13 C12 C18 123.5(2)
C13 C12 C11 121.4(2)
C18 C12 C11 115.12(18)
C12 C13 C14 124.3(2)
C12 C13 H13 117.9
C14 C13 H13 117.9
C13 C14 C1 112.63(17)
C13 C14 H14A 109.1
C1 C14 H14A 109.1
C13 C14 H14B 109.1
C1 C14 H14B 109.1
H14A C14 H14B 107.8
C16 C15 C1 111.91(18)
C16 C15 C17 106.55(18)
C1 C15 C17 111.04(18)
C16 C15 C11 112.98(17)
C1 C15 C11 105.87(17)
C17 C15 C11 108.51(18)
C15 C16 H16A 109.5
C15 C16 H16B 109.5
H16A C16 H16B 109.5
C15 C16 H16C 109.5
H16A C16 H16C 109.5
H16B C16 H16C 109.5
C15 C17 H17C 109.5
C15 C17 H17A 109.5
H17C C17 H17A 109.5
C15 C17 H17B 109.5
H17C C17 H17B 109.5
H17A C17 H17B 109.5
C12 C18 H18B 109.5
C12 C18 H18C 109.5
H18B C18 H18C 109.5
C12 C18 H18A 109.5
H18B C18 H18A 109.5
H18C C18 H18A 109.5
C8 C19 H19A 109.5
C8 C19 H19B 109.5
H19A C19 H19B 109.5
C8 C19 H19C 109.5
H19A C19 H19C 109.5
H19B C19 H19C 109.5
C21 O20 C2 110.57(17)
O23 C21 O22 124.3(2)
O23 C21 O20 124.0(2)
O22 C21 O20 111.64(18)
C21 O22 C1 111.30(16)
C25 O24 C7 118.46(17)
O26 C25 O24 123.99(19)
O26 C25 C27 124.93(19)
O24 C25 C27 111.07(19)
C32 C27 C28 119.1(2)
C32 C27 C25 122.10(19)
C28 C27 C25 118.8(2)
C29 C28 C27 120.1(2)
C29 C28 H28 120.0
C27 C28 H28 120.0
C30 C29 C28 120.3(2)
C30 C29 H29 119.8
C28 C29 H29 119.8
C29 C30 C31 120.0(2)
C29 C30 H30 120.0
C31 C30 H30 120.0
C32 C31 C30 120.0(2)
C32 C31 H31 120.0
C30 C31 H31 120.0
C31 C32 C27 120.5(2)
C31 C32 H32 119.7
C27 C32 H32 119.7
C35 O34 C4 115.90(17)
O36 C35 O34 114.22(17)
O36 C35 H35A 108.7
O34 C35 H35A 108.7
O36 C35 H35B 108.7
O34 C35 H35B 108.7
H35A C35 H35B 107.6
C35 O36 C37 113.22(18)
O36 C37 H37B 109.5
O36 C37 H37C 109.5
H37B C37 H37C 109.5
O36 C37 H37A 109.5
H37B C37 H37A 109.5
H37C C37 H37A 109.5

loop_
_geom_bond_atom_site_label_1
_geom_bond_atom_site_label_2
_geom_bond_distance
C1 O22 1.459(2)
C1 C14 1.526(3)
C1 C15 1.539(3)
C1 C2 1.557(3)
C2 O20 1.453(2)
C2 C3 1.550(3)
C2 H2 1.0
C3 C4 1.538(3)
C3 C8 1.552(3)
C3 H3 1.0
C4 O34 1.435(2)
C4 C5 1.510(3)
C4 H4 1.0
C5 C6 1.528(3)
C5 H5A 0.99
C5 H5B 0.99
C6 C7 1.510(3)
C6 H6A 0.99
C6 H6B 0.99
C7 O24 1.454(2)
C7 C8 1.540(3)
C7 H7 1.0
C8 C19 1.534(3)
C8 C9 1.558(3)
C9 C10 1.521(3)
C9 H9B 0.99
C9 H9A 0.99
C10 O33 1.217(3)
C10 C11 1.548(3)
C11 C12 1.514(3)
C11 C15 1.563(3)
C11 H11 1.0
C12 C13 1.326(3)
C12 C18 1.497(3)
C13 C14 1.500(3)
C13 H13 0.95
C14 H14A 0.99
C14 H14B 0.99
C15 C16 1.536(3)
C15 C17 1.539(3)
C16 H16A 0.98
C16 H16B 0.98
C16 H16C 0.98
C17 H17C 0.98
C17 H17A 0.98
C17 H17B 0.98
C18 H18B 0.98
C18 H18C 0.98
C18 H18A 0.98
C19 H19A 0.98
C19 H19B 0.98
C19 H19C 0.98
O20 C21 1.343(3)
C21 O23 1.193(2)
C21 O22 1.341(3)
O24 C25 1.343(2)
C25 O26 1.206(3)
C25 C27 1.481(3)
C27 C32 1.387(3)
C27 C28 1.390(3)
C28 C29 1.385(3)
C28 H28 0.95
C29 C30 1.374(3)
C29 H29 0.95
C30 C31 1.384(3)
C30 H30 0.95
C31 C32 1.380(3)
C31 H31 0.95
C32 H32 0.95
O34 C35 1.403(3)
C35 O36 1.400(3)
C35 H35A 0.99
C35 H35B 0.99
O36 C37 1.421(3)
C37 H37B 0.98
C37 H37C 0.98
C37 H37A 0.98

loop_
_geom_hbond_atom_site_label_D
_geom_hbond_atom_site_label_H
_geom_hbond_atom_site_label_A
_geom_hbond_site_symmetry_A
_geom_hbond_distance_DH
_geom_hbond_distance_HA
_geom_hbond_distance_DA
_geom_hbond_angle_DHA
_geom_hbond_publ_flag
C31 H31 O33 3_767 0.95 2.35 3.147(3) 141.3 yes
C19 H19C O23 3_766 0.98 2.43 3.310(3) 149.2 yes
C16 H16A O23 3_766 0.98 2.56 3.491(3) 157.6 yes

loop_
_geom_torsion_atom_site_label_1
_geom_torsion_atom_site_label_2
_geom_torsion_atom_site_label_3
_geom_torsion_atom_site_label_4
_geom_torsion
O22 C1 C2 O20 3.79(19)
C14 C1 C2 O20 -111.28(19)
C15 C1 C2 O20 120.08(18)
O22 C1 C2 C3 129.13(18)
C14 C1 C2 C3 14.1(3)
C15 C1 C2 C3 -114.6(2)
O20 C2 C3 C4 7.8(2)
C1 C2 C3 C4 -113.8(2)
O20 C2 C3 C8 -120.39(18)
C1 C2 C3 C8 118.0(2)
C2 C3 C4 O34 63.5(2)
C8 C3 C4 O34 -170.62(16)
C2 C3 C4 C5 -177.00(18)
C8 C3 C4 C5 -51.1(2)
O34 C4 C5 C6 169.18(18)
C3 C4 C5 C6 51.9(3)
C4 C5 C6 C7 -55.8(2)
C5 C6 C7 O24 179.09(17)
C5 C6 C7 C8 60.2(2)
O24 C7 C8 C19 -55.8(2)
C6 C7 C8 C19 65.3(2)
O24 C7 C8 C3 -178.79(16)
C6 C7 C8 C3 -57.6(2)
O24 C7 C8 C9 63.7(2)
C6 C7 C8 C9 -175.17(17)
C4 C3 C8 C19 -69.6(2)
C2 C3 C8 C19 57.8(2)
C4 C3 C8 C7 52.1(2)
C2 C3 C8 C7 179.44(17)
C4 C3 C8 C9 166.90(18)
C2 C3 C8 C9 -65.7(2)
C19 C8 C9 C10 -63.2(2)
C7 C8 C9 C10 177.06(18)
C3 C8 C9 C10 61.6(2)
C8 C9 C10 O33 86.1(2)
C8 C9 C10 C11 -98.0(2)
O33 C10 C11 C12 158.08(19)
C9 C10 C11 C12 -17.9(3)
O33 C10 C11 C15 -72.9(3)
C9 C10 C11 C15 111.1(2)
C10 C11 C12 C13 104.9(2)
C15 C11 C12 C13 -25.8(3)
C10 C11 C12 C18 -75.4(2)
C15 C11 C12 C18 153.96(19)
C18 C12 C13 C14 -176.4(2)
C11 C12 C13 C14 3.3(3)
C12 C13 C14 C1 -11.5(3)
O22 C1 C14 C13 161.48(17)
C15 C1 C14 C13 42.9(2)
C2 C1 C14 C13 -85.5(2)
O22 C1 C15 C16 55.9(2)
C14 C1 C15 C16 172.61(17)
C2 C1 C15 C16 -56.1(2)
O22 C1 C15 C17 -63.0(2)
C14 C1 C15 C17 53.7(2)
C2 C1 C15 C17 -175.02(17)
O22 C1 C15 C11 179.44(16)
C14 C1 C15 C11 -63.9(2)
C2 C1 C15 C11 67.4(2)
C12 C11 C15 C16 176.93(18)
C10 C11 C15 C16 47.6(3)
C12 C11 C15 C1 54.1(2)
C10 C11 C15 C1 -75.2(2)
C12 C11 C15 C17 -65.1(2)
C10 C11 C15 C17 165.54(18)
C3 C2 O20 C21 -131.96(18)
C1 C2 O20 C21 -1.6(2)
C2 O20 C21 O23 178.3(2)
C2 O20 C21 O22 -1.6(2)
O23 C21 O22 C1 -175.5(2)
O20 C21 O22 C1 4.4(2)
C14 C1 O22 C21 117.38(19)
C15 C1 O22 C21 -122.62(19)
C2 C1 O22 C21 -5.0(2)
C6 C7 O24 C25 86.3(2)
C8 C7 O24 C25 -150.29(18)
C7 O24 C25 O26 -2.7(3)
C7 O24 C25 C27 175.64(17)
O26 C25 C27 C32 -171.9(2)
O24 C25 C27 C32 9.8(3)
O26 C25 C27 C28 9.1(3)
O24 C25 C27 C28 -169.24(19)
C32 C27 C28 C29 -1.1(3)
C25 C27 C28 C29 177.9(2)
C27 C28 C29 C30 0.4(3)
C28 C29 C30 C31 0.7(4)
C29 C30 C31 C32 -1.0(4)
C30 C31 C32 C27 0.2(4)
C28 C27 C32 C31 0.8(3)
C25 C27 C32 C31 -178.2(2)
C5 C4 O34 C35 100.2(2)
C3 C4 O34 C35 -138.79(18)
C4 O34 C35 O36 -72.6(2)
O34 C35 O36 C37 -68.7(2)
